data_1544943
loop_
_publ_author_name
'Mangina, N. S. V. M. Rao'
'Kadiyala, Veerabhushanam'
'Guduru, Ravinder'
'Goutham, Kommuru'
'Sridhar, Balasubramanian'
'Karunakar, Galla V.'

_publ_section_title
;
 Gold-Catalyzed Intramolecular Regioselective 7-exo-dig Cyclization To
 Access 3-Methylene-3,4-dihydrobenzo[b]oxepinones.
;
_journal_issue 1
_journal_name_full 'Organic letters'
_journal_page_first 282
_journal_page_last 285
_journal_paper_doi 10.1021/acs.orglett.6b03433
_journal_volume 19
_journal_year 2017
_chemical_formula_moiety 'C28 H24 N2 O2'
_chemical_formula_sum 'C28 H24 N2 O2'
_chemical_formula_weight 420.49
_space_group_crystal_system monoclinic
_space_group_IT_number 14
_space_group_name_Hall '-P 2ybc'
_space_group_name_H-M_alt 'P 1 21/c 1'
_symmetry_space_group_name_Hall '-P 2ybc'
_symmetry_space_group_name_H-M 'P 1 21/c 1'
_atom_sites_solution_hydrogens mixed
_audit_creation_method SHELXL-2014/7
_cell_angle_alpha 90
_cell_angle_beta 112.2960(10)
_cell_angle_gamma 90
_cell_formula_units_Z 4
_cell_length_a 18.5420(9)
_cell_length_b 8.1490(4)
_cell_length_c 16.4280(10)
_cell_measurement_reflns_used 5360
_cell_measurement_temperature 294(2)
_cell_measurement_theta_max 22.77
_cell_measurement_theta_min 2.37
_cell_volume 2296.7(2)
_computing_cell_refinement 'SAINT (Bruker, 2001)'
_computing_data_collection 'SMART (Bruker, 2001)'
_computing_data_reduction 'SAINT (Bruker, 2001)'
_computing_molecular_graphics 'SHELXL2014 (Sheldrick, 2015)'
_computing_publication_material 'SHELXL2014 (Sheldrick, 2015)'
_computing_structure_refinement 'SHELXL-2014/7 (Sheldrick, 2015)'
_computing_structure_solution 'SHELXL-2014/7 (Sheldrick, 2015)'
_diffrn_ambient_temperature 294(2)
_diffrn_measured_fraction_theta_full 1.000
_diffrn_measured_fraction_theta_max 0.969
_diffrn_measurement_device_type 'Bruker SMART APEX CCD area-detector'
_diffrn_measurement_method \w
_diffrn_radiation_type MoK\a
_diffrn_radiation_wavelength 0.71073
_diffrn_reflns_av_R_equivalents 0.0299
_diffrn_reflns_av_unetI/netI 0.0263
_diffrn_reflns_Laue_measured_fraction_full 1.000
_diffrn_reflns_Laue_measured_fraction_max 0.969
_diffrn_reflns_limit_h_max 24
_diffrn_reflns_limit_h_min -23
_diffrn_reflns_limit_k_max 10
_diffrn_reflns_limit_k_min -10
_diffrn_reflns_limit_l_max 21
_diffrn_reflns_limit_l_min -21
_diffrn_reflns_number 25818
_diffrn_reflns_point_group_measured_fraction_full 1.000
_diffrn_reflns_point_group_measured_fraction_max 0.969
_diffrn_reflns_theta_full 25.242
_diffrn_reflns_theta_max 28.302
_diffrn_reflns_theta_min 1.187
_exptl_absorpt_coefficient_mu 0.077
_exptl_absorpt_correction_T_max 0.99
_exptl_absorpt_correction_T_min 0.97
_exptl_absorpt_correction_type multi-scan
_exptl_absorpt_process_details 'SADABS; Bruker,2001'
_exptl_crystal_colour colorless
_exptl_crystal_density_diffrn 1.216
_exptl_crystal_description block
_exptl_crystal_F_000 888
_exptl_crystal_size_max 0.210
_exptl_crystal_size_mid 0.180
_exptl_crystal_size_min 0.120
_refine_diff_density_max 0.374
_refine_diff_density_min -0.159
_refine_diff_density_rms 0.036
_refine_ls_extinction_method none
_refine_ls_goodness_of_fit_ref 1.032
_refine_ls_hydrogen_treatment mixed
_refine_ls_matrix_type full
_refine_ls_number_parameters 297
_refine_ls_number_reflns 5523
_refine_ls_number_restraints 0
_refine_ls_restrained_S_all 1.032
_refine_ls_R_factor_all 0.0937
_refine_ls_R_factor_gt 0.0555
_refine_ls_shift/su_max 0.000
_refine_ls_shift/su_mean 0.000
_refine_ls_structure_factor_coef Fsqd
_refine_ls_weighting_details 'w=1/[\s^2^(Fo^2^)+(0.0891P)^2^+0.2604P] where P=(Fo^2^+2Fc^2^)/3'
_refine_ls_weighting_scheme calc
_refine_ls_wR_factor_gt 0.1492
_refine_ls_wR_factor_ref 0.1758
_reflns_Friedel_coverage 0.000
_reflns_number_gt 3358
_reflns_number_total 5523
_reflns_threshold_expression 'I > 2\s(I)'
_cod_data_source_file ol6b03433_si_002.cif
_cod_data_source_block BB85
_cod_depositor_comments 'Adding full bibliography for 1544943.cif.'
_cod_database_code 1544943
_shelx_shelxl_version_number 2014/7
_shelx_space_group_comment
;
The symmetry employed for this shelxl refinement is uniquely defined
by the following loop, which should always be used as a source of
symmetry information in preference to the above space-group names.
They are only intended as comments.
;
_shelx_estimated_absorpt_t_min 0.984
_shelx_estimated_absorpt_t_max 0.991

loop_
_space_group_symop_operation_xyz
'x, y, z'
'-x, y+1/2, -z+1/2'
'-x, -y, -z'
'x, -y-1/2, z-1/2'

loop_
_atom_site_label
_atom_site_type_symbol
_atom_site_fract_x
_atom_site_fract_y
_atom_site_fract_z
_atom_site_U_iso_or_equiv
_atom_site_adp_type
_atom_site_occupancy
_atom_site_site_symmetry_order
_atom_site_calc_flag
_atom_site_refinement_flags_posn
_atom_site_refinement_flags_adp
C1 C 0.38624(10) 1.2128(3) 1.15215(12) 0.0636(5) Uani 1 1 d . .
C2 C 0.42162(12) 1.3520(3) 1.19820(13) 0.0801(6) Uani 1 1 d . .
H2 H 0.4757 1.3580 1.2245 0.096 Uiso 1 1 calc R U
C3 C 0.37724(15) 1.4801(3) 1.20497(16) 0.0881(7) Uani 1 1 d . .
H3 H 0.4011 1.5739 1.2357 0.106 Uiso 1 1 calc R U
C4 C 0.29750(14) 1.4717(3) 1.16676(15) 0.0838(6) Uani 1 1 d . .
H4 H 0.2674 1.5601 1.1711 0.101 Uiso 1 1 calc R U
C5 C 0.26208(11) 1.3331(3) 1.12213(12) 0.0658(5) Uani 1 1 d . .
H5 H 0.2079 1.3272 1.0980 0.079 Uiso 1 1 calc R U
C6 C 0.30551(9) 1.2012(2) 1.11227(10) 0.0545(4) Uani 1 1 d . .
C7 C 0.26449(9) 1.0517(2) 1.06412(10) 0.0520(4) Uani 1 1 d . .
C8 C 0.29757(9) 0.9625(2) 1.01234(11) 0.0523(4) Uani 1 1 d . .
C9 C 0.36576(11) 1.0354(2) 0.99849(14) 0.0631(5) Uani 1 1 d . .
C10 C 0.44009(12) 1.0411(4) 1.07532(16) 0.0919(7) Uani 1 1 d . .
H10A H 0.4656 0.9353 1.0813 0.110 Uiso 1 1 calc R U
H10B H 0.4737 1.1223 1.0645 0.110 Uiso 1 1 calc R U
C11 C 0.26343(9) 0.8181(2) 0.96983(11) 0.0524(4) Uani 1 1 d . .
C12 C 0.30082(11) 0.7204(2) 0.91973(13) 0.0625(5) Uani 1 1 d . .
C13 C 0.26937(17) 0.7195(3) 0.82968(16) 0.0903(7) Uani 1 1 d . .
H13 H 0.2245 0.7796 0.7995 0.108 Uiso 1 1 calc R U
C14 C 0.3047(3) 0.6287(4) 0.7835(2) 0.1267(13) Uani 1 1 d . .
H14 H 0.2843 0.6294 0.7223 0.152 Uiso 1 1 calc R U
C15 C 0.3698(3) 0.5381(5) 0.8289(4) 0.160(2) Uani 1 1 d . .
H15 H 0.3937 0.4775 0.7981 0.192 Uiso 1 1 calc R U
C16 C 0.3998(2) 0.5359(5) 0.9179(4) 0.1589(18) Uani 1 1 d . .
H16 H 0.4435 0.4722 0.9480 0.191 Uiso 1 1 calc R U
C17 C 0.36587(14) 0.6277(3) 0.9639(2) 0.1049(9) Uani 1 1 d . .
H17 H 0.3870 0.6270 1.0251 0.126 Uiso 1 1 calc R U
C18 C 0.16375(10) 0.5993(2) 0.93764(14) 0.0660(5) Uani 1 1 d . .
H18A H 0.2037 0.5152 0.9577 0.079 Uiso 1 1 calc R U
H18B H 0.1437 0.6016 0.8739 0.079 Uiso 1 1 calc R U
C19 C 0.09828(11) 0.5580(3) 0.96809(15) 0.0721(6) Uani 1 1 d . .
H19A H 0.0851 0.4430 0.9563 0.087 Uiso 1 1 calc R U
H19B H 0.1167 0.5741 1.0312 0.087 Uiso 1 1 calc R U
C20 C 0.02622(10) 0.6586(2) 0.92488(14) 0.0619(5) Uani 1 1 d . .
C21 C -0.00565(12) 0.7703(3) 0.96233(15) 0.0707(5) Uani 1 1 d . .
H21 H 0.0148 0.7994 1.0215 0.085 Uiso 1 1 calc R U
C22 C -0.08604(10) 0.7611(2) 0.82100(15) 0.0641(5) Uani 1 1 d . .
C23 C -0.14619(12) 0.7815(3) 0.74010(18) 0.0815(6) Uani 1 1 d . .
H23 H -0.1869 0.8541 0.7328 0.098 Uiso 1 1 calc R U
C24 C -0.14345(14) 0.6906(3) 0.67108(18) 0.0940(7) Uani 1 1 d . .
H24 H -0.1828 0.7027 0.6157 0.113 Uiso 1 1 calc R U
C25 C -0.08324(15) 0.5809(3) 0.68202(18) 0.0967(8) Uani 1 1 d . .
H25 H -0.0830 0.5212 0.6339 0.116 Uiso 1 1 calc R U
C26 C -0.02465(13) 0.5590(3) 0.76166(17) 0.0815(6) Uani 1 1 d . .
H26 H 0.0150 0.4842 0.7682 0.098 Uiso 1 1 calc R U
C27 C -0.02463(10) 0.6502(2) 0.83377(14) 0.0611(5) Uani 1 1 d . .
C28 C 0.36095(14) 1.0950(3) 0.92117(17) 0.0846(7) Uani 1 1 d . .
H28A H 0.4047 1.1406 0.9153 0.102 Uiso 1 1 calc R U
H28B H 0.3139 1.0909 0.8730 0.102 Uiso 1 1 calc R U
N1 N 0.19781(8) 0.75844(19) 0.97208(10) 0.0576(4) Uani 1 1 d . .
H1N H 0.1789(11) 0.820(2) 1.0032(13) 0.068(6) Uiso 1 1 d . .
N2 N -0.07214(10) 0.8345(2) 0.90087(13) 0.0751(5) Uani 1 1 d . .
H2N H -0.1080(16) 0.891(4) 0.9080(18) 0.117(10) Uiso 1 1 d . .
O1 O 0.43222(7) 1.0790(2) 1.15441(10) 0.0832(5) Uani 1 1 d . .
O2 O 0.20065(7) 1.01365(17) 1.06908(9) 0.0670(4) Uani 1 1 d . .

loop_
_atom_site_aniso_label
_atom_site_aniso_U_11
_atom_site_aniso_U_22
_atom_site_aniso_U_33
_atom_site_aniso_U_23
_atom_site_aniso_U_13
_atom_site_aniso_U_12
C1 0.0480(9) 0.0862(13) 0.0538(10) -0.0034(9) 0.0162(8) 0.0036(9)
C2 0.0595(11) 0.1091(18) 0.0654(12) -0.0149(12) 0.0165(10) -0.0146(12)
C3 0.0844(16) 0.0981(17) 0.0816(15) -0.0287(13) 0.0313(13) -0.0182(14)
C4 0.0885(16) 0.0829(15) 0.0846(15) -0.0259(12) 0.0378(12) -0.0007(12)
C5 0.0565(10) 0.0804(13) 0.0642(11) -0.0111(10) 0.0271(9) 0.0031(9)
C6 0.0476(9) 0.0728(11) 0.0457(9) -0.0033(8) 0.0206(7) 0.0035(8)
C7 0.0391(8) 0.0701(11) 0.0472(9) 0.0011(8) 0.0168(7) 0.0054(7)
C8 0.0430(8) 0.0638(10) 0.0550(9) -0.0023(8) 0.0241(7) 0.0025(7)
C9 0.0541(10) 0.0680(11) 0.0794(12) -0.0138(10) 0.0390(9) -0.0029(8)
C10 0.0576(12) 0.120(2) 0.1051(18) -0.0202(15) 0.0384(12) -0.0011(12)
C11 0.0467(9) 0.0613(10) 0.0539(9) 0.0056(8) 0.0245(7) 0.0048(8)
C12 0.0665(11) 0.0562(10) 0.0799(13) -0.0109(9) 0.0447(10) -0.0105(9)
C13 0.133(2) 0.0742(14) 0.0849(16) -0.0135(12) 0.0653(15) -0.0200(14)
C14 0.210(4) 0.095(2) 0.129(2) -0.0488(19) 0.124(3) -0.059(2)
C15 0.173(4) 0.120(3) 0.260(6) -0.101(3) 0.163(4) -0.049(3)
C16 0.107(2) 0.144(3) 0.233(5) -0.088(3) 0.074(3) 0.018(2)
C17 0.0789(15) 0.1036(19) 0.134(2) -0.0306(17) 0.0420(15) 0.0197(14)
C18 0.0530(10) 0.0600(11) 0.0899(14) 0.0017(10) 0.0328(9) -0.0009(9)
C19 0.0577(11) 0.0671(12) 0.0977(15) 0.0122(11) 0.0364(11) -0.0026(9)
C20 0.0508(10) 0.0578(10) 0.0879(14) 0.0042(9) 0.0384(10) -0.0061(8)
C21 0.0613(11) 0.0790(13) 0.0851(14) -0.0041(11) 0.0426(11) -0.0091(10)
C22 0.0475(9) 0.0580(10) 0.0959(15) -0.0038(10) 0.0376(10) -0.0058(8)
C23 0.0497(11) 0.0770(14) 0.1155(19) 0.0087(13) 0.0289(12) -0.0024(10)
C24 0.0699(15) 0.1032(19) 0.0964(17) -0.0074(15) 0.0176(13) -0.0207(13)
C25 0.0849(16) 0.0998(19) 0.1036(19) -0.0336(15) 0.0338(15) -0.0170(14)
C26 0.0657(13) 0.0741(14) 0.1072(17) -0.0254(12) 0.0357(13) -0.0053(10)
C27 0.0493(9) 0.0523(10) 0.0890(13) -0.0042(9) 0.0344(9) -0.0073(8)
C28 0.0813(14) 0.0876(15) 0.1074(18) -0.0010(13) 0.0611(13) -0.0101(12)
N1 0.0475(8) 0.0604(9) 0.0694(10) -0.0034(7) 0.0274(7) 0.0003(7)
N2 0.0601(10) 0.0734(11) 0.1084(14) -0.0081(10) 0.0509(10) 0.0034(9)
O1 0.0496(7) 0.1065(12) 0.0844(10) -0.0062(8) 0.0153(7) 0.0135(7)
O2 0.0464(7) 0.0875(9) 0.0761(8) -0.0152(7) 0.0334(6) -0.0021(6)

loop_
_atom_type_symbol
_atom_type_description
_atom_type_scat_dispersion_real
_atom_type_scat_dispersion_imag
_atom_type_scat_source
C C 0.0033 0.0016 'International Tables Vol C Tables 4.2.6.8 and 6.1.1.4'
H H 0.0000 0.0000 'International Tables Vol C Tables 4.2.6.8 and 6.1.1.4'
N N 0.0061 0.0033 'International Tables Vol C Tables 4.2.6.8 and 6.1.1.4'
O O 0.0106 0.0060 'International Tables Vol C Tables 4.2.6.8 and 6.1.1.4'

loop_
_geom_angle_atom_site_label_1
_geom_angle_atom_site_label_2
_geom_angle_atom_site_label_3
_geom_angle
O1 C1 C2 118.36(17)
O1 C1 C6 120.25(18)
C2 C1 C6 121.04(19)
C3 C2 C1 119.9(2)
C3 C2 H2 120.1
C1 C2 H2 120.1
C2 C3 C4 120.3(2)
C2 C3 H3 119.8
C4 C3 H3 119.8
C5 C4 C3 120.0(2)
C5 C4 H4 120.0
C3 C4 H4 120.0
C4 C5 C6 121.24(18)
C4 C5 H5 119.4
C6 C5 H5 119.4
C5 C6 C1 117.42(17)
C5 C6 C7 119.43(15)
C1 C6 C7 123.07(16)
O2 C7 C8 122.91(16)
O2 C7 C6 118.04(14)
C8 C7 C6 119.01(14)
C11 C8 C7 120.98(15)
C11 C8 C9 120.74(15)
C7 C8 C9 118.06(16)
C28 C9 C10 120.5(2)
C28 C9 C8 122.52(19)
C10 C9 C8 116.95(19)
O1 C10 C9 114.19(16)
O1 C10 H10A 108.7
C9 C10 H10A 108.7
O1 C10 H10B 108.7
C9 C10 H10B 108.7
H10A C10 H10B 107.6
N1 C11 C8 122.98(16)
N1 C11 C12 116.36(16)
C8 C11 C12 120.66(15)
C13 C12 C17 119.8(2)
C13 C12 C11 120.16(19)
C17 C12 C11 120.0(2)
C12 C13 C14 119.8(3)
C12 C13 H13 120.1
C14 C13 H13 120.1
C15 C14 C13 119.4(3)
C15 C14 H14 120.3
C13 C14 H14 120.3
C16 C15 C14 120.7(3)
C16 C15 H15 119.6
C14 C15 H15 119.6
C15 C16 C17 120.1(4)
C15 C16 H16 120.0
C17 C16 H16 120.0
C16 C17 C12 120.2(3)
C16 C17 H17 119.9
C12 C17 H17 119.9
N1 C18 C19 110.62(17)
N1 C18 H18A 109.5
C19 C18 H18A 109.5
N1 C18 H18B 109.5
C19 C18 H18B 109.5
H18A C18 H18B 108.1
C20 C19 C18 113.86(17)
C20 C19 H19A 108.8
C18 C19 H19A 108.8
C20 C19 H19B 108.8
C18 C19 H19B 108.8
H19A C19 H19B 107.7
C21 C20 C27 106.15(17)
C21 C20 C19 128.1(2)
C27 C20 C19 125.68(18)
C20 C21 N2 110.4(2)
C20 C21 H21 124.8
N2 C21 H21 124.8
N2 C22 C23 130.99(19)
N2 C22 C27 106.80(18)
C23 C22 C27 122.2(2)
C24 C23 C22 117.4(2)
C24 C23 H23 121.3
C22 C23 H23 121.3
C23 C24 C25 121.4(2)
C23 C24 H24 119.3
C25 C24 H24 119.3
C26 C25 C24 121.3(2)
C26 C25 H25 119.4
C24 C25 H25 119.4
C25 C26 C27 119.3(2)
C25 C26 H26 120.4
C27 C26 H26 120.4
C26 C27 C22 118.4(2)
C26 C27 C20 134.18(18)
C22 C27 C20 107.43(17)
C9 C28 H28A 120.0
C9 C28 H28B 120.0
H28A C28 H28B 120.0
C11 N1 C18 125.64(16)
C11 N1 H1N 112.4(13)
C18 N1 H1N 121.5(13)
C21 N2 C22 109.21(17)
C21 N2 H2N 129.5(19)
C22 N2 H2N 119.5(19)
C1 O1 C10 115.65(18)

loop_
_geom_bond_atom_site_label_1
_geom_bond_atom_site_label_2
_geom_bond_distance
C1 O1 1.376(2)
C1 C2 1.383(3)
C1 C6 1.391(2)
C2 C3 1.360(3)
C2 H2 0.9300
C3 C4 1.371(3)
C3 H3 0.9300
C4 C5 1.371(3)
C4 H4 0.9300
C5 C6 1.389(2)
C5 H5 0.9300
C6 C7 1.494(2)
C7 O2 1.2559(19)
C7 C8 1.423(2)
C8 C11 1.392(2)
C8 C9 1.491(2)
C9 C28 1.331(3)
C9 C10 1.475(3)
C10 O1 1.396(3)
C10 H10A 0.9700
C10 H10B 0.9700
C11 N1 1.324(2)
C11 C12 1.492(2)
C12 C13 1.369(3)
C12 C17 1.374(3)
C13 C14 1.389(4)
C13 H13 0.9300
C14 C15 1.369(6)
C14 H14 0.9300
C15 C16 1.354(6)
C15 H15 0.9300
C16 C17 1.373(4)
C16 H16 0.9300
C17 H17 0.9300
C18 N1 1.459(2)
C18 C19 1.516(2)
C18 H18A 0.9700
C18 H18B 0.9700
C19 C20 1.497(3)
C19 H19A 0.9700
C19 H19B 0.9700
C20 C21 1.354(3)
C20 C27 1.436(3)
C21 N2 1.367(3)
C21 H21 0.9300
C22 N2 1.374(3)
C22 C23 1.383(3)
C22 C27 1.406(3)
C23 C24 1.372(3)
C23 H23 0.9300
C24 C25 1.388(4)
C24 H24 0.9300
C25 C26 1.358(3)
C25 H25 0.9300
C26 C27 1.398(3)
C26 H26 0.9300
C28 H28A 0.9300
C28 H28B 0.9300
N1 H1N 0.88(2)
N2 H2N 0.85(3)

loop_
_geom_hbond_atom_site_label_D
_geom_hbond_atom_site_label_H
_geom_hbond_atom_site_label_A
_geom_hbond_distance_DH
_geom_hbond_distance_HA
_geom_hbond_distance_DA
_geom_hbond_angle_DHA
_geom_hbond_site_symmetry_A
N2 H2N O2 0.85(3) 2.05(3) 2.889(2) 170(3) 3_577
N1 H1N O2 0.88(2) 1.87(2) 2.608(2) 140.5(18) .
N1 H1N O2 0.88(2) 1.87(2) 2.608(2) 140.5(18) .
N2 H2N O2 0.85(3) 2.05(3) 2.889(2) 170(3) 3_577
N1 H1N O2 0.88(2) 1.87(2) 2.608(2) 140.5(18) .
N2 H2N O2 0.85(3) 2.05(3) 2.889(2) 170(3) 3_577

loop_
_geom_torsion_atom_site_label_1
_geom_torsion_atom_site_label_2
_geom_torsion_atom_site_label_3
_geom_torsion_atom_site_label_4
_geom_torsion
O1 C1 C2 C3 -173.2(2)
C6 C1 C2 C3 0.0(3)
C1 C2 C3 C4 0.3(4)
C2 C3 C4 C5 0.6(4)
C3 C4 C5 C6 -2.0(3)
C4 C5 C6 C1 2.3(3)
C4 C5 C6 C7 179.22(18)
O1 C1 C6 C5 171.78(17)
C2 C1 C6 C5 -1.3(3)
O1 C1 C6 C7 -5.0(3)
C2 C1 C6 C7 -178.14(18)
C5 C6 C7 O2 -32.2(2)
C1 C6 C7 O2 144.50(17)
C5 C6 C7 C8 145.47(17)
C1 C6 C7 C8 -37.8(2)
O2 C7 C8 C11 -5.6(3)
C6 C7 C8 C11 176.83(15)
O2 C7 C8 C9 169.21(17)
C6 C7 C8 C9 -8.4(2)
C11 C8 C9 C28 65.7(3)
C7 C8 C9 C28 -109.1(2)
C11 C8 C9 C10 -115.0(2)
C7 C8 C9 C10 70.2(2)
C28 C9 C10 O1 140.5(2)
C8 C9 C10 O1 -38.8(3)
C7 C8 C11 N1 2.4(3)
C9 C8 C11 N1 -172.20(17)
C7 C8 C11 C12 -176.63(16)
C9 C8 C11 C12 8.7(3)
N1 C11 C12 C13 74.0(2)
C8 C11 C12 C13 -106.9(2)
N1 C11 C12 C17 -104.4(2)
C8 C11 C12 C17 74.7(3)
C17 C12 C13 C14 -1.9(3)
C11 C12 C13 C14 179.8(2)
C12 C13 C14 C15 1.4(4)
C13 C14 C15 C16 0.2(6)
C14 C15 C16 C17 -1.3(6)
C15 C16 C17 C12 0.8(6)
C13 C12 C17 C16 0.8(4)
C11 C12 C17 C16 179.2(3)
N1 C18 C19 C20 71.8(2)
C18 C19 C20 C21 -114.0(2)
C18 C19 C20 C27 68.0(2)
C27 C20 C21 N2 -1.0(2)
C19 C20 C21 N2 -179.23(17)
N2 C22 C23 C24 179.2(2)
C27 C22 C23 C24 -1.1(3)
C22 C23 C24 C25 0.8(3)
C23 C24 C25 C26 0.1(4)
C24 C25 C26 C27 -0.7(4)
C25 C26 C27 C22 0.4(3)
C25 C26 C27 C20 179.8(2)
N2 C22 C27 C26 -179.75(17)
C23 C22 C27 C26 0.5(3)
N2 C22 C27 C20 0.7(2)
C23 C22 C27 C20 -179.08(17)
C21 C20 C27 C26 -179.3(2)
C19 C20 C27 C26 -1.0(3)
C21 C20 C27 C22 0.2(2)
C19 C20 C27 C22 178.47(16)
C8 C11 N1 C18 -172.63(17)
C12 C11 N1 C18 6.5(3)
C19 C18 N1 C11 168.42(17)
C20 C21 N2 C22 1.5(2)
C23 C22 N2 C21 178.4(2)
C27 C22 N2 C21 -1.3(2)
C2 C1 O1 C10 -111.4(2)
C6 C1 O1 C10 75.3(2)
C9 C10 O1 C1 -48.6(3)
